data_1567496
loop_
_publ_author_name
'Chen, Chaohuang'
'Daniliuc, Constantin Gabriel'
'Klabunde, Sina'
'Hansen, Michael Ryan'
'Kehr, Gerald'
'Erker, Gerhard'

_publ_section_title
;
 Generation of Boryl-nitroxide Radicals from a Boraalkene via the Nitroso
 Ene Reaction
;
_journal_name_full 'Chemical Science'
_journal_paper_doi 10.1039/D2SC02485C
_journal_year 2022
_chemical_formula_sum 'C33 H33 B F6 N2'
_chemical_formula_weight 582.42
_space_group_crystal_system monoclinic
_space_group_IT_number 14
_space_group_name_Hall '-P 2yn'
_space_group_name_H-M_alt 'P 1 21/n 1'
_atom_sites_solution_hydrogens geom
_atom_sites_solution_primary direct
_audit_creation_method 'APEX4 v2021.4-0'
_audit_update_record
;
2022-03-11 deposited with the CCDC.	2022-08-15 downloaded from the CCDC.
;
_cell_angle_alpha 90
_cell_angle_beta 98.4970(10)
_cell_angle_gamma 90
_cell_formula_units_Z 4
_cell_length_a 10.2547(2)
_cell_length_b 17.4775(4)
_cell_length_c 16.6351(4)
_cell_measurement_reflns_used 9918
_cell_measurement_temperature 100.(2)
_cell_measurement_theta_max 27.3457
_cell_measurement_theta_min 2.3306
_cell_volume 2948.73(11)
_computing_cell_refinement 'SAINT V8.40B (Bruker AXS LLC, 2019)'
_computing_data_collection 'Bruker APEX4 v2021.4-0 Photon III'
_computing_data_reduction 'SAINT V8.40B (Bruker AXS LLC, 2019)'
_computing_molecular_graphics 'shelXle (C.B. Huebschle, rev 1242)'
_computing_publication_material 'SHELXT 2018/2 (Sheldrick, 2018)'
_computing_structure_refinement 'SHELXL-2018/3 (Sheldrick, 2018)'
_computing_structure_solution 'SHELXT 2018/2 (Sheldrick, 2018)'
_diffrn_ambient_temperature 100.(2)
_diffrn_detector_area_resol_mean 7.3910
_diffrn_measured_fraction_theta_full 0.995
_diffrn_measured_fraction_theta_max 0.995
_diffrn_measurement_device 'Bruker D8 Venture Photon III'
_diffrn_measurement_device_type 'single crystal diffractometer'
_diffrn_measurement_method 'phi/omega scans'
_diffrn_radiation_monochromator 'MX mirror'
_diffrn_radiation_probe 'single crystal'
_diffrn_radiation_type MoK\a
_diffrn_radiation_wavelength 0.71073
_diffrn_reflns_av_R_equivalents 0.0747
_diffrn_reflns_av_unetI/netI 0.0343
_diffrn_reflns_limit_h_max 13
_diffrn_reflns_limit_h_min -13
_diffrn_reflns_limit_k_max 22
_diffrn_reflns_limit_k_min -22
_diffrn_reflns_limit_l_max 21
_diffrn_reflns_limit_l_min -21
_diffrn_reflns_number 70471
_diffrn_reflns_theta_full 25.24
_diffrn_reflns_theta_max 27.48
_diffrn_reflns_theta_min 2.20
_diffrn_source 'Mo ImS'
_diffrn_source_current 1.0
_diffrn_source_power 0.05
_diffrn_source_type 'micro focus tube'
_diffrn_source_voltage 50
_exptl_absorpt_coefficient_mu 0.102
_exptl_absorpt_correction_T_max 0.99
_exptl_absorpt_correction_T_min 0.95
_exptl_absorpt_correction_type multi-scan
_exptl_absorpt_process_details
;
Krause, L., Herbst-Irmer, R., Sheldrick, G. M., Stalke, D. (2015).
"Comparison of silver and molybdenum microfocus X-ray sources for
single-crystal structure determination"
J. Appl. Cryst. 48, 3-10. doi:10.1107/S1600576714022985
;
_exptl_crystal_colour colourless
_exptl_crystal_density_diffrn 1.312
_exptl_crystal_density_method 'not measured'
_exptl_crystal_description prism
_exptl_crystal_F_000 1216
_exptl_crystal_size_max 0.330
_exptl_crystal_size_mid 0.136
_exptl_crystal_size_min 0.079
_refine_diff_density_max 0.305
_refine_diff_density_min -0.190
_refine_ls_extinction_method none
_refine_ls_goodness_of_fit_ref 1.037
_refine_ls_hydrogen_treatment constr
_refine_ls_matrix_type full
_refine_ls_number_parameters 386
_refine_ls_number_reflns 6727
_refine_ls_number_restraints 0
_refine_ls_restrained_S_all 1.037
_refine_ls_R_factor_all 0.0515
_refine_ls_R_factor_gt 0.0385
_refine_ls_shift/su_max 0.001
_refine_ls_shift/su_mean 0.000
_refine_ls_structure_factor_coef Fsqd
_refine_ls_weighting_details 'w=1/[\s^2^(Fo^2^)+(0.0369P)^2^+1.3752P] where P=(Fo^2^+2Fc^2^)/3'
_refine_ls_weighting_scheme calc
_refine_ls_wR_factor_gt 0.0914
_refine_ls_wR_factor_ref 0.1006
_reflns_Friedel_coverage 0.000
_reflns_number_gt 5412
_reflns_number_total 6727
_reflns_threshold_expression 'I > 2\s(I)'
_cod_data_source_file d2sc02485c7.cif
_cod_data_source_block 11_erk10270
_cod_depositor_comments
;
The following automatic conversions were performed:

data item '_exptl_absorpt_correction_type' value 'Multi-Scan' was
changed to 'multi-scan' in accordance with the
/home/data/users/saulius/crontab/automatic-downloads/rss-feeds/RSC/lib/dictionaries/cif_core.dic
dictionary named 'cif_core.dic' version 2.4.2 last updated on
2011-04-26.

Automatic conversion script
Id: cif_fix_values 7556 2019-12-06 15:28:31Z antanas 
;
_cod_database_code 1567496

loop_
_space_group_symop_operation_xyz
'x, y, z'
'-x+1/2, y+1/2, -z+1/2'
'-x, -y, -z'
'x-1/2, -y-1/2, z-1/2'

loop_
_atom_site_type_symbol
_atom_site_label
_atom_site_fract_x
_atom_site_fract_y
_atom_site_fract_z
_atom_site_U_iso_or_equiv
_atom_site_adp_type
_atom_site_calc_flag
_atom_site_refinement_flags_adp
_atom_site_refinement_flags_occupancy
_atom_site_refinement_flags_posn
_atom_site_occupancy
_atom_site_disorder_assembly
_atom_site_disorder_group
B B1 0.60769(14) 0.60482(8) 0.30432(9) 0.0188(3) Uani d . . . 1 . .
N N1 0.52379(10) 0.52555(6) 0.17166(6) 0.0170(2) Uani d . . . 1 . .
N N2 0.60244(10) 0.45373(6) 0.27242(6) 0.0170(2) Uani d . . . 1 . .
F F1 0.66623(8) 0.58526(4) 0.38440(5) 0.02278(17) Uani d . . . 1 . .
C C1 0.56785(12) 0.52666(7) 0.25243(8) 0.0169(2) Uani d . . . 1 . .
C C2 0.53303(13) 0.45198(7) 0.14096(8) 0.0188(3) Uani d . . . 1 . .
H H2 0.509283 0.436425 0.086029 0.023000 Uiso calc U . R 1 . .
C C3 0.58196(13) 0.40719(7) 0.20387(8) 0.0189(3) Uani d . . . 1 . .
H H3 0.599285 0.353873 0.201914 0.023000 Uiso calc U . R 1 . .
C C11 0.48160(13) 0.59152(7) 0.12218(8) 0.0179(2) Uani d . . . 1 . .
C C12 0.56935(13) 0.65362(7) 0.12108(8) 0.0203(3) Uani d . . . 1 . .
C C13 0.52975(14) 0.71223(8) 0.06507(9) 0.0250(3) Uani d . . . 1 . .
H H13 0.587342 0.754236 0.061340 0.030000 Uiso calc U . R 1 . .
C C14 0.40947(15) 0.71057(8) 0.01524(9) 0.0266(3) Uani d . . . 1 . .
H H14 0.385706 0.750848 -0.022425 0.032000 Uiso calc U . R 1 . .
C C15 0.32325(14) 0.65007(8) 0.02015(8) 0.0237(3) Uani d . . . 1 . .
H H15 0.239905 0.650052 -0.013503 0.028000 Uiso calc U . R 1 . .
C C16 0.35679(13) 0.58927(7) 0.07363(8) 0.0193(3) Uani d . . . 1 . .
C C17 0.69858(13) 0.66086(7) 0.17477(9) 0.0224(3) Uani d . . . 1 . .
C C18 0.71448(13) 0.64180(7) 0.25365(8) 0.0216(3) Uani d . . . 1 . .
H H18 0.799310 0.651278 0.283455 0.026000 Uiso calc U . R 1 . .
C C19 0.80891(14) 0.69800(9) 0.13721(9) 0.0290(3) Uani d . . . 1 . .
H H19A 0.791960 0.753007 0.130822 0.043000 Uiso calc U . R 1 . .
H H19B 0.813095 0.675097 0.083874 0.043000 Uiso calc U . R 1 . .
H H19C 0.892949 0.689880 0.172654 0.043000 Uiso calc U . R 1 . .
C C20 0.25653(13) 0.52541(8) 0.07737(8) 0.0211(3) Uani d . . . 1 . .
H H20 0.290011 0.491311 0.124161 0.025000 Uiso calc U . R 1 . .
C C21 0.23973(15) 0.47703(8) -0.00064(9) 0.0274(3) Uani d . . . 1 . .
H H21A 0.207528 0.509544 -0.047374 0.041000 Uiso calc U . R 1 . .
H H21B 0.176100 0.435957 0.003711 0.041000 Uiso calc U . R 1 . .
H H21C 0.324868 0.454749 -0.008004 0.041000 Uiso calc U . R 1 . .
C C22 0.12243(14) 0.55731(9) 0.09125(9) 0.0271(3) Uani d . . . 1 . .
H H22A 0.134212 0.590744 0.139064 0.041000 Uiso calc U . R 1 . .
H H22B 0.063642 0.514918 0.100126 0.041000 Uiso calc U . R 1 . .
H H22C 0.083675 0.586656 0.043428 0.041000 Uiso calc U . R 1 . .
C C31 0.65912(13) 0.42597(7) 0.35232(7) 0.0174(2) Uani d . . . 1 . .
C C32 0.57443(13) 0.39450(7) 0.40216(8) 0.0194(3) Uani d . . . 1 . .
C C33 0.63206(14) 0.36910(7) 0.47892(8) 0.0234(3) Uani d . . . 1 . .
H H33 0.577990 0.347878 0.514952 0.028000 Uiso calc U . R 1 . .
C C34 0.76683(14) 0.37443(8) 0.50317(8) 0.0244(3) Uani d . . . 1 . .
H H34 0.804066 0.357637 0.555897 0.029000 Uiso calc U . R 1 . .
C C35 0.84797(13) 0.40412(7) 0.45105(8) 0.0217(3) Uani d . . . 1 . .
H H35 0.940480 0.406302 0.468129 0.026000 Uiso calc U . R 1 . .
C C36 0.79582(13) 0.43077(7) 0.37412(8) 0.0191(3) Uani d . . . 1 . .
C C37 0.42568(13) 0.39083(8) 0.37627(9) 0.0237(3) Uani d . . . 1 . .
H H37 0.407792 0.395586 0.315732 0.028000 Uiso calc U . R 1 . .
C C38 0.36100(15) 0.45893(9) 0.41269(10) 0.0310(3) Uani d . . . 1 . .
H H38A 0.371000 0.453344 0.471898 0.046000 Uiso calc U . R 1 . .
H H38B 0.267053 0.460608 0.390456 0.046000 Uiso calc U . R 1 . .
H H38C 0.403518 0.506431 0.399024 0.046000 Uiso calc U . R 1 . .
C C39 0.36581(16) 0.31519(9) 0.39980(11) 0.0367(4) Uani d . . . 1 . .
H H39A 0.413430 0.272326 0.379658 0.055000 Uiso calc U . R 1 . .
H H39B 0.272727 0.312906 0.375687 0.055000 Uiso calc U . R 1 . .
H H39C 0.372971 0.311976 0.459105 0.055000 Uiso calc U . R 1 . .
C C40 0.88659(13) 0.46207(8) 0.31779(8) 0.0228(3) Uani d . . . 1 . .
H H40 0.830616 0.486606 0.270447 0.027000 Uiso calc U . R 1 . .
C C41 0.98028(14) 0.52292(8) 0.35946(9) 0.0286(3) Uani d . . . 1 . .
H H41A 0.929221 0.562755 0.382188 0.043000 Uiso calc U . R 1 . .
H H41B 1.030230 0.545771 0.319667 0.043000 Uiso calc U . R 1 . .
H H41C 1.041444 0.499219 0.403248 0.043000 Uiso calc U . R 1 . .
C C42 0.96385(16) 0.39679(10) 0.28528(10) 0.0357(4) Uani d . . . 1 . .
H H42A 1.018115 0.371056 0.330775 0.054000 Uiso calc U . R 1 . .
H H42B 1.020789 0.417588 0.248180 0.054000 Uiso calc U . R 1 . .
H H42C 0.902037 0.359986 0.256084 0.054000 Uiso calc U . R 1 . .
C C51 0.48523(13) 0.66397(7) 0.31188(7) 0.0186(3) Uani d . . . 1 . .
C C52 0.35109(13) 0.65131(7) 0.29088(8) 0.0200(3) Uani d . . . 1 . .
C C53 0.25514(13) 0.70470(8) 0.30160(8) 0.0244(3) Uani d . . . 1 . .
C C54 0.29248(15) 0.77380(8) 0.33796(9) 0.0272(3) Uani d . . . 1 . .
C C55 0.42435(15) 0.78872(7) 0.36197(8) 0.0249(3) Uani d . . . 1 . .
C C56 0.51675(13) 0.73479(7) 0.34790(8) 0.0207(3) Uani d . . . 1 . .
F F52 0.30697(8) 0.58325(4) 0.25889(5) 0.02513(18) Uani d . . . 1 . .
F F53 0.12627(8) 0.68900(5) 0.27966(6) 0.0339(2) Uani d . . . 1 . .
F F54 0.20087(10) 0.82574(5) 0.35068(6) 0.0404(2) Uani d . . . 1 . .
F F55 0.46181(10) 0.85562(5) 0.39904(5) 0.0342(2) Uani d . . . 1 . .
F F56 0.64445(8) 0.75355(4) 0.37222(5) 0.02654(18) Uani d . . . 1 . .

loop_
_atom_site_aniso_label
_atom_site_aniso_U_11
_atom_site_aniso_U_22
_atom_site_aniso_U_33
_atom_site_aniso_U_12
_atom_site_aniso_U_13
_atom_site_aniso_U_23
B1 0.0198(7) 0.0150(6) 0.0204(7) 0.0008(5) -0.0014(5) -0.0021(5)
N1 0.0172(5) 0.0145(5) 0.0190(5) -0.0009(4) 0.0014(4) 0.0001(4)
N2 0.0173(5) 0.0150(5) 0.0184(5) 0.0001(4) 0.0015(4) -0.0005(4)
F1 0.0265(4) 0.0194(4) 0.0202(4) 0.0017(3) -0.0040(3) -0.0011(3)
C1 0.0140(6) 0.0162(6) 0.0202(6) -0.0005(4) 0.0017(5) 0.0003(5)
C2 0.0209(6) 0.0162(6) 0.0194(6) -0.0025(5) 0.0032(5) -0.0024(5)
C3 0.0209(6) 0.0153(6) 0.0205(6) -0.0001(5) 0.0031(5) -0.0019(5)
C11 0.0205(6) 0.0152(6) 0.0180(6) 0.0007(5) 0.0030(5) 0.0014(5)
C12 0.0206(6) 0.0179(6) 0.0224(6) -0.0011(5) 0.0031(5) -0.0001(5)
C13 0.0280(7) 0.0189(6) 0.0280(7) -0.0036(5) 0.0040(6) 0.0034(5)
C14 0.0321(8) 0.0206(6) 0.0263(7) 0.0010(6) 0.0016(6) 0.0067(5)
C15 0.0239(7) 0.0225(6) 0.0233(7) 0.0011(5) -0.0015(5) 0.0031(5)
C16 0.0194(6) 0.0184(6) 0.0200(6) -0.0008(5) 0.0024(5) -0.0007(5)
C17 0.0205(7) 0.0174(6) 0.0289(7) -0.0031(5) 0.0021(5) -0.0005(5)
C18 0.0184(6) 0.0165(6) 0.0285(7) -0.0005(5) -0.0008(5) -0.0032(5)
C19 0.0250(7) 0.0287(7) 0.0334(8) -0.0084(6) 0.0049(6) 0.0009(6)
C20 0.0183(6) 0.0230(6) 0.0211(6) -0.0029(5) -0.0003(5) 0.0017(5)
C21 0.0254(7) 0.0296(7) 0.0265(7) -0.0071(6) 0.0011(6) -0.0035(6)
C22 0.0195(7) 0.0329(7) 0.0278(7) -0.0004(6) 0.0005(5) 0.0029(6)
C31 0.0212(6) 0.0135(5) 0.0171(6) 0.0027(5) 0.0015(5) -0.0011(4)
C32 0.0218(6) 0.0153(6) 0.0214(6) 0.0017(5) 0.0044(5) -0.0022(5)
C33 0.0301(7) 0.0197(6) 0.0214(6) 0.0012(5) 0.0079(5) 0.0010(5)
C34 0.0328(8) 0.0212(6) 0.0182(6) 0.0053(5) 0.0009(5) 0.0008(5)
C35 0.0214(6) 0.0201(6) 0.0224(6) 0.0042(5) -0.0009(5) -0.0026(5)
C36 0.0204(6) 0.0157(6) 0.0211(6) 0.0019(5) 0.0031(5) -0.0027(5)
C37 0.0207(7) 0.0263(7) 0.0245(7) -0.0005(5) 0.0051(5) -0.0006(5)
C38 0.0255(7) 0.0328(8) 0.0355(8) 0.0074(6) 0.0072(6) 0.0000(6)
C39 0.0271(8) 0.0324(8) 0.0518(10) -0.0059(6) 0.0096(7) 0.0023(7)
C40 0.0191(6) 0.0248(7) 0.0243(7) -0.0013(5) 0.0027(5) 0.0000(5)
C41 0.0217(7) 0.0286(7) 0.0344(8) -0.0027(6) 0.0009(6) 0.0002(6)
C42 0.0331(8) 0.0379(9) 0.0394(9) -0.0004(7) 0.0165(7) -0.0079(7)
C51 0.0230(6) 0.0173(6) 0.0155(6) 0.0012(5) 0.0026(5) 0.0013(5)
C52 0.0244(7) 0.0184(6) 0.0172(6) -0.0007(5) 0.0029(5) -0.0001(5)
C53 0.0202(6) 0.0294(7) 0.0238(7) 0.0034(5) 0.0037(5) 0.0041(5)
C54 0.0321(8) 0.0232(7) 0.0279(7) 0.0114(6) 0.0098(6) 0.0027(5)
C55 0.0373(8) 0.0158(6) 0.0225(7) 0.0021(5) 0.0068(6) -0.0022(5)
C56 0.0240(7) 0.0200(6) 0.0174(6) 0.0002(5) 0.0011(5) 0.0006(5)
F52 0.0226(4) 0.0231(4) 0.0291(4) -0.0032(3) 0.0020(3) -0.0043(3)
F53 0.0204(4) 0.0410(5) 0.0400(5) 0.0054(4) 0.0038(4) 0.0012(4)
F54 0.0398(5) 0.0331(5) 0.0503(6) 0.0180(4) 0.0128(4) -0.0028(4)
F55 0.0489(6) 0.0199(4) 0.0346(5) 0.0033(4) 0.0082(4) -0.0093(3)
F56 0.0277(4) 0.0214(4) 0.0288(4) -0.0028(3) -0.0016(3) -0.0063(3)

loop_
_atom_type_symbol
_atom_type_description
_atom_type_scat_dispersion_real
_atom_type_scat_dispersion_imag
_atom_type_scat_source
C C 0.0033 0.0016 'International Tables Vol C Tables 4.2.6.8 and 6.1.1.4'
H H 0.0000 0.0000 'International Tables Vol C Tables 4.2.6.8 and 6.1.1.4'
B B 0.0013 0.0007 'International Tables Vol C Tables 4.2.6.8 and 6.1.1.4'
F F 0.0171 0.0103 'International Tables Vol C Tables 4.2.6.8 and 6.1.1.4'
N N 0.0061 0.0033 'International Tables Vol C Tables 4.2.6.8 and 6.1.1.4'

loop_
_geom_angle_atom_site_label_1
_geom_angle_atom_site_label_2
_geom_angle_atom_site_label_3
_geom_angle_site_symmetry_1
_geom_angle_site_symmetry_3
_geom_angle
_geom_angle_publ_flag
F1 B1 C18 . . 111.18(11) ?
F1 B1 C1 . . 109.41(10) ?
C18 B1 C1 . . 101.24(10) ?
F1 B1 C51 . . 107.52(10) ?
C18 B1 C51 . . 111.90(10) ?
C1 B1 C51 . . 115.54(11) ?
C1 N1 C2 . . 110.29(10) ?
C1 N1 C11 . . 125.60(10) ?
C2 N1 C11 . . 123.97(10) ?
C1 N2 C3 . . 110.34(10) ?
C1 N2 C31 . . 126.50(10) ?
C3 N2 C31 . . 123.10(10) ?
N2 C1 N1 . . 105.53(10) ?
N2 C1 B1 . . 128.46(11) ?
N1 C1 B1 . . 123.85(11) ?
C3 C2 N1 . . 106.88(11) ?
C3 C2 H2 . . 126.600000 ?
N1 C2 H2 . . 126.600000 ?
C2 C3 N2 . . 106.95(11) ?
C2 C3 H3 . . 126.500000 ?
N2 C3 H3 . . 126.500000 ?
C16 C11 C12 . . 122.72(12) ?
C16 C11 N1 . . 118.31(11) ?
C12 C11 N1 . . 118.88(11) ?
C13 C12 C11 . . 116.57(12) ?
C13 C12 C17 . . 118.71(12) ?
C11 C12 C17 . . 124.73(12) ?
C14 C13 C12 . . 121.88(13) ?
C14 C13 H13 . . 119.100000 ?
C12 C13 H13 . . 119.100000 ?
C13 C14 C15 . . 120.05(13) ?
C13 C14 H14 . . 120.000000 ?
C15 C14 H14 . . 120.000000 ?
C14 C15 C16 . . 121.21(13) ?
C14 C15 H15 . . 119.400000 ?
C16 C15 H15 . . 119.400000 ?
C15 C16 C11 . . 117.48(12) ?
C15 C16 C20 . . 118.62(12) ?
C11 C16 C20 . . 123.89(11) ?
C18 C17 C12 . . 122.31(12) ?
C18 C17 C19 . . 121.30(13) ?
C12 C17 C19 . . 116.16(12) ?
C17 C18 B1 . . 128.14(12) ?
C17 C18 H18 . . 115.900000 ?
B1 C18 H18 . . 115.900000 ?
C17 C19 H19A . . 109.500000 ?
C17 C19 H19B . . 109.500000 ?
H19A C19 H19B . . 109.500000 ?
C17 C19 H19C . . 109.500000 ?
H19A C19 H19C . . 109.500000 ?
H19B C19 H19C . . 109.500000 ?
C16 C20 C22 . . 111.43(11) ?
C16 C20 C21 . . 111.12(11) ?
C22 C20 C21 . . 109.64(11) ?
C16 C20 H20 . . 108.200000 ?
C22 C20 H20 . . 108.200000 ?
C21 C20 H20 . . 108.200000 ?
C20 C21 H21A . . 109.500000 ?
C20 C21 H21B . . 109.500000 ?
H21A C21 H21B . . 109.500000 ?
C20 C21 H21C . . 109.500000 ?
H21A C21 H21C . . 109.500000 ?
H21B C21 H21C . . 109.500000 ?
C20 C22 H22A . . 109.500000 ?
C20 C22 H22B . . 109.500000 ?
H22A C22 H22B . . 109.500000 ?
C20 C22 H22C . . 109.500000 ?
H22A C22 H22C . . 109.500000 ?
H22B C22 H22C . . 109.500000 ?
C36 C31 C32 . . 123.82(12) ?
C36 C31 N2 . . 117.87(11) ?
C32 C31 N2 . . 118.29(11) ?
C33 C32 C31 . . 116.78(12) ?
C33 C32 C37 . . 121.02(12) ?
C31 C32 C37 . . 122.15(12) ?
C34 C33 C32 . . 120.92(13) ?
C34 C33 H33 . . 119.500000 ?
C32 C33 H33 . . 119.500000 ?
C33 C34 C35 . . 120.53(12) ?
C33 C34 H34 . . 119.700000 ?
C35 C34 H34 . . 119.700000 ?
C34 C35 C36 . . 120.99(13) ?
C34 C35 H35 . . 119.500000 ?
C36 C35 H35 . . 119.500000 ?
C35 C36 C31 . . 116.92(12) ?
C35 C36 C40 . . 120.06(12) ?
C31 C36 C40 . . 123.01(12) ?
C32 C37 C38 . . 109.25(11) ?
C32 C37 C39 . . 112.72(12) ?
C38 C37 C39 . . 110.87(12) ?
C32 C37 H37 . . 107.900000 ?
C38 C37 H37 . . 107.900000 ?
C39 C37 H37 . . 107.900000 ?
C37 C38 H38A . . 109.500000 ?
C37 C38 H38B . . 109.500000 ?
H38A C38 H38B . . 109.500000 ?
C37 C38 H38C . . 109.500000 ?
H38A C38 H38C . . 109.500000 ?
H38B C38 H38C . . 109.500000 ?
C37 C39 H39A . . 109.500000 ?
C37 C39 H39B . . 109.500000 ?
H39A C39 H39B . . 109.500000 ?
C37 C39 H39C . . 109.500000 ?
H39A C39 H39C . . 109.500000 ?
H39B C39 H39C . . 109.500000 ?
C36 C40 C41 . . 111.87(11) ?
C36 C40 C42 . . 110.24(11) ?
C41 C40 C42 . . 110.78(12) ?
C36 C40 H40 . . 107.900000 ?
C41 C40 H40 . . 107.900000 ?
C42 C40 H40 . . 107.900000 ?
C40 C41 H41A . . 109.500000 ?
C40 C41 H41B . . 109.500000 ?
H41A C41 H41B . . 109.500000 ?
C40 C41 H41C . . 109.500000 ?
H41A C41 H41C . . 109.500000 ?
H41B C41 H41C . . 109.500000 ?
C40 C42 H42A . . 109.500000 ?
C40 C42 H42B . . 109.500000 ?
H42A C42 H42B . . 109.500000 ?
C40 C42 H42C . . 109.500000 ?
H42A C42 H42C . . 109.500000 ?
H42B C42 H42C . . 109.500000 ?
C52 C51 C56 . . 114.15(12) ?
C52 C51 B1 . . 128.36(11) ?
C56 C51 B1 . . 117.39(11) ?
F52 C52 C51 . . 120.08(11) ?
F52 C52 C53 . . 116.08(12) ?
C51 C52 C53 . . 123.84(12) ?
F53 C53 C54 . . 119.68(12) ?
F53 C53 C52 . . 120.98(13) ?
C54 C53 C52 . . 119.30(13) ?
F54 C54 C55 . . 120.35(13) ?
F54 C54 C53 . . 120.30(14) ?
C55 C54 C53 . . 119.34(12) ?
F55 C55 C54 . . 119.80(12) ?
F55 C55 C56 . . 120.81(13) ?
C54 C55 C56 . . 119.38(12) ?
F56 C56 C55 . . 116.24(12) ?
F56 C56 C51 . . 119.82(12) ?
C55 C56 C51 . . 123.94(13) ?

loop_
_geom_bond_atom_site_label_1
_geom_bond_atom_site_label_2
_geom_bond_site_symmetry_2
_geom_bond_distance
_geom_bond_publ_flag
B1 F1 . 1.4196(16) ?
B1 C18 . 1.613(2) ?
B1 C1 . 1.6351(18) ?
B1 C51 . 1.6458(19) ?
N1 C1 . 1.3528(16) ?
N1 C2 . 1.3920(16) ?
N1 C11 . 1.4453(16) ?
N2 C1 . 1.3514(16) ?
N2 C3 . 1.3912(16) ?
N2 C31 . 1.4532(16) ?
C2 C3 . 1.3433(18) ?
C2 H2 . 0.950000 ?
C3 H3 . 0.950000 ?
C11 C16 . 1.4095(18) ?
C11 C12 . 1.4117(18) ?
C12 C13 . 1.4037(18) ?
C12 C17 . 1.4900(19) ?
C13 C14 . 1.381(2) ?
C13 H13 . 0.950000 ?
C14 C15 . 1.388(2) ?
C14 H14 . 0.950000 ?
C15 C16 . 1.3958(18) ?
C15 H15 . 0.950000 ?
C16 C20 . 1.5250(18) ?
C17 C18 . 1.340(2) ?
C17 C19 . 1.5168(19) ?
C18 H18 . 0.950000 ?
C19 H19A . 0.980000 ?
C19 H19B . 0.980000 ?
C19 H19C . 0.980000 ?
C20 C22 . 1.5327(19) ?
C20 C21 . 1.5371(19) ?
C20 H20 . 1.000000 ?
C21 H21A . 0.980000 ?
C21 H21B . 0.980000 ?
C21 H21C . 0.980000 ?
C22 H22A . 0.980000 ?
C22 H22B . 0.980000 ?
C22 H22C . 0.980000 ?
C31 C36 . 1.3977(18) ?
C31 C32 . 1.3989(18) ?
C32 C33 . 1.3977(19) ?
C32 C37 . 1.5239(19) ?
C33 C34 . 1.384(2) ?
C33 H33 . 0.950000 ?
C34 C35 . 1.388(2) ?
C34 H34 . 0.950000 ?
C35 C36 . 1.3922(18) ?
C35 H35 . 0.950000 ?
C36 C40 . 1.5171(18) ?
C37 C38 . 1.5305(19) ?
C37 C39 . 1.533(2) ?
C37 H37 . 1.000000 ?
C38 H38A . 0.980000 ?
C38 H38B . 0.980000 ?
C38 H38C . 0.980000 ?
C39 H39A . 0.980000 ?
C39 H39B . 0.980000 ?
C39 H39C . 0.980000 ?
C40 C41 . 1.5290(19) ?
C40 C42 . 1.532(2) ?
C40 H40 . 1.000000 ?
C41 H41A . 0.980000 ?
C41 H41B . 0.980000 ?
C41 H41C . 0.980000 ?
C42 H42A . 0.980000 ?
C42 H42B . 0.980000 ?
C42 H42C . 0.980000 ?
C51 C52 . 1.3860(19) ?
C51 C56 . 1.3924(18) ?
C52 F52 . 1.3533(15) ?
C52 C53 . 1.3866(19) ?
C53 F53 . 1.3462(16) ?
C53 C54 . 1.379(2) ?
C54 F54 . 1.3453(16) ?
C54 C55 . 1.377(2) ?
C55 F55 . 1.3509(15) ?
C55 C56 . 1.3807(19) ?
C56 F56 . 1.3525(16) ?

loop_
_geom_torsion_atom_site_label_1
_geom_torsion_atom_site_label_2
_geom_torsion_atom_site_label_3
_geom_torsion_atom_site_label_4
_geom_torsion_site_symmetry_1
_geom_torsion_site_symmetry_2
_geom_torsion_site_symmetry_3
_geom_torsion_site_symmetry_4
_geom_torsion
_geom_torsion_publ_flag
C3 N2 C1 N1 . . . . 0.94(14) ?
C31 N2 C1 N1 . . . . 178.18(11) ?
C3 N2 C1 B1 . . . . -162.63(12) ?
C31 N2 C1 B1 . . . . 14.6(2) ?
C2 N1 C1 N2 . . . . -1.01(14) ?
C11 N1 C1 N2 . . . . -176.93(11) ?
C2 N1 C1 B1 . . . . 163.52(11) ?
C11 N1 C1 B1 . . . . -12.39(19) ?
F1 B1 C1 N2 . . . . -11.43(18) ?
C18 B1 C1 N2 . . . . 106.00(14) ?
C51 B1 C1 N2 . . . . -132.91(13) ?
F1 B1 C1 N1 . . . . -172.28(11) ?
C18 B1 C1 N1 . . . . -54.85(15) ?
C51 B1 C1 N1 . . . . 66.25(16) ?
C1 N1 C2 C3 . . . . 0.71(14) ?
C11 N1 C2 C3 . . . . 176.70(11) ?
N1 C2 C3 N2 . . . . -0.11(14) ?
C1 N2 C3 C2 . . . . -0.53(14) ?
C31 N2 C3 C2 . . . . -177.88(11) ?
C1 N1 C11 C16 . . . . -127.44(13) ?
C2 N1 C11 C16 . . . . 57.18(17) ?
C1 N1 C11 C12 . . . . 55.89(17) ?
C2 N1 C11 C12 . . . . -119.49(14) ?
C16 C11 C12 C13 . . . . -3.69(19) ?
N1 C11 C12 C13 . . . . 172.83(11) ?
C16 C11 C12 C17 . . . . 176.09(12) ?
N1 C11 C12 C17 . . . . -7.39(19) ?
C11 C12 C13 C14 . . . . 1.9(2) ?
C17 C12 C13 C14 . . . . -177.87(13) ?
C12 C13 C14 C15 . . . . 0.6(2) ?
C13 C14 C15 C16 . . . . -1.5(2) ?
C14 C15 C16 C11 . . . . -0.2(2) ?
C14 C15 C16 C20 . . . . 178.73(13) ?
C12 C11 C16 C15 . . . . 2.88(19) ?
N1 C11 C16 C15 . . . . -173.65(11) ?
C12 C11 C16 C20 . . . . -176.01(12) ?
N1 C11 C16 C20 . . . . 7.45(18) ?
C13 C12 C17 C18 . . . . 138.58(14) ?
C11 C12 C17 C18 . . . . -41.2(2) ?
C13 C12 C17 C19 . . . . -35.96(18) ?
C11 C12 C17 C19 . . . . 144.27(13) ?
C12 C17 C18 B1 . . . . 3.5(2) ?
C19 C17 C18 B1 . . . . 177.79(12) ?
F1 B1 C18 C17 . . . . 173.63(12) ?
C1 B1 C18 C17 . . . . 57.50(16) ?
C51 B1 C18 C17 . . . . -66.12(17) ?
C15 C16 C20 C22 . . . . -52.45(16) ?
C11 C16 C20 C22 . . . . 126.43(13) ?
C15 C16 C20 C21 . . . . 70.14(16) ?
C11 C16 C20 C21 . . . . -110.98(14) ?
C1 N2 C31 C36 . . . . -85.63(15) ?
C3 N2 C31 C36 . . . . 91.28(15) ?
C1 N2 C31 C32 . . . . 95.79(15) ?
C3 N2 C31 C32 . . . . -87.30(15) ?
C36 C31 C32 C33 . . . . 2.16(18) ?
N2 C31 C32 C33 . . . . -179.36(11) ?
C36 C31 C32 C37 . . . . 179.61(12) ?
N2 C31 C32 C37 . . . . -1.90(18) ?
C31 C32 C33 C34 . . . . -0.72(19) ?
C37 C32 C33 C34 . . . . -178.20(12) ?
C32 C33 C34 C35 . . . . -1.0(2) ?
C33 C34 C35 C36 . . . . 1.5(2) ?
C34 C35 C36 C31 . . . . -0.11(18) ?
C34 C35 C36 C40 . . . . -179.24(12) ?
C32 C31 C36 C35 . . . . -1.75(18) ?
N2 C31 C36 C35 . . . . 179.76(11) ?
C32 C31 C36 C40 . . . . 177.35(12) ?
N2 C31 C36 C40 . . . . -1.14(18) ?
C33 C32 C37 C38 . . . . 80.40(15) ?
C31 C32 C37 C38 . . . . -96.95(14) ?
C33 C32 C37 C39 . . . . -43.33(17) ?
C31 C32 C37 C39 . . . . 139.32(13) ?
C35 C36 C40 C41 . . . . -51.40(16) ?
C31 C36 C40 C41 . . . . 129.53(13) ?
C35 C36 C40 C42 . . . . 72.35(16) ?
C31 C36 C40 C42 . . . . -106.72(15) ?
F1 B1 C51 C52 . . . . -111.79(14) ?
C18 B1 C51 C52 . . . . 125.85(14) ?
C1 B1 C51 C52 . . . . 10.70(19) ?
F1 B1 C51 C56 . . . . 64.28(14) ?
C18 B1 C51 C56 . . . . -58.08(15) ?
C1 B1 C51 C56 . . . . -173.23(11) ?
C56 C51 C52 F52 . . . . -176.88(11) ?
B1 C51 C52 F52 . . . . -0.7(2) ?
C56 C51 C52 C53 . . . . 2.17(19) ?
B1 C51 C52 C53 . . . . 178.34(13) ?
F52 C52 C53 F53 . . . . -1.15(18) ?
C51 C52 C53 F53 . . . . 179.77(12) ?
F52 C52 C53 C54 . . . . 176.51(12) ?
C51 C52 C53 C54 . . . . -2.6(2) ?
F53 C53 C54 F54 . . . . -0.8(2) ?
C52 C53 C54 F54 . . . . -178.46(12) ?
F53 C53 C54 C55 . . . . 178.48(12) ?
C52 C53 C54 C55 . . . . 0.8(2) ?
F54 C54 C55 F55 . . . . 0.5(2) ?
C53 C54 C55 F55 . . . . -178.74(12) ?
F54 C54 C55 C56 . . . . -179.62(12) ?
C53 C54 C55 C56 . . . . 1.1(2) ?
F55 C55 C56 F56 . . . . -0.85(19) ?
C54 C55 C56 F56 . . . . 179.29(12) ?
F55 C55 C56 C51 . . . . 178.37(12) ?
C54 C55 C56 C51 . . . . -1.5(2) ?
C52 C51 C56 F56 . . . . 179.07(11) ?
B1 C51 C56 F56 . . . . 2.44(17) ?
C52 C51 C56 C55 . . . . -0.12(19) ?
B1 C51 C56 C55 . . . . -176.74(12) ?
